data_4331651
loop_
_publ_author_name
'Beatriz Calvo'
'Ram\'on Mac\'ias'
'Maria Jose Artigas'
'Fernando J. Lahoz'
'Luis A. Oro'

_publ_contact_author_address
;
  Dr. Fernando J. Lahoz
  Departamento de Qu\'imica Inorg\'anica - I.S.Q.C.H.
  Instituto de S\'intesis Qu\'imica y Cat\'alisis Homog\'enea
  Facultad de Ciencias
  Universidad de Zaragoza - C.S.I.C.
  50009 Zaragoza, Spain
;
_publ_contact_author_email lahoz@unizar.es
_publ_contact_author_fax '+34 976 761187'
_publ_contact_author_name 'Dr. Fernando J. Lahoz'
_publ_contact_author_phone '+34 976 761147'
_publ_section_title
;
 Reactions of 11-Vertex Rhodathiaboranes with HCl: Synthesis and
 Reactivity of New Cl-Ligated Clusters
;
_journal_name_full 'Inorganic Chemistry'
_journal_page_first 211
_journal_page_last 221
_journal_paper_doi 10.1021/ic301715n
_journal_volume 52
_journal_year 2013
_chemical_formula_moiety 'C21 H36 B9 Cl N P2 Rh S, C H2 Cl2'
_chemical_formula_sum 'C22 H38 B9 Cl3 N P2 Rh S'
_chemical_formula_weight 717.08
_chemical_name_systematic
;
 ?
;
_space_group_IT_number 61
_symmetry_cell_setting orthorhombic
_symmetry_space_group_name_Hall '-P 2ac 2ab'
_symmetry_space_group_name_H-M 'P b c a'
_atom_sites_solution_hydrogens geom
_atom_sites_solution_primary direct
_atom_sites_solution_secondary difmap
_audit_creation_method SHELXL-97
_cell_angle_alpha 90.00
_cell_angle_beta 90.00
_cell_angle_gamma 90.00
_cell_formula_units_Z 8
_cell_length_a 14.6864(11)
_cell_length_b 16.7403(13)
_cell_length_c 26.010(2)
_cell_measurement_reflns_used 9421
_cell_measurement_temperature 100(2)
_cell_measurement_theta_max 25.929
_cell_measurement_theta_min 2.42
_cell_volume 6394.7(8)
_computing_cell_refinement 'APEX2 v. 2009.7 (Bruker AXS, 2008)'
_computing_data_collection 'APEX2 v. 2009.7 (Bruker AXS, 2008)'
_computing_data_reduction 'APEX2 v. 2009.7 (Bruker AXS, 2008)'
_computing_molecular_graphics ORTEP
_computing_publication_material 'SHELXL-97 (Sheldrick, 1997)'
_computing_structure_refinement 'SHELXL-97 (Sheldrick, 1997)'
_computing_structure_solution 'SHELXS-97 (Sheldrick, 1990)'
_diffrn_ambient_temperature 100(2)
_diffrn_detector_area_resol_mean 8.26
_diffrn_measured_fraction_theta_full 1.000
_diffrn_measured_fraction_theta_max 1.000
_diffrn_measurement_device_type 'Bruker APEX system'
_diffrn_measurement_method '\w rotations with narrow frames'
_diffrn_radiation_monochromator graphite
_diffrn_radiation_source 'fine-focus sealed tube'
_diffrn_radiation_type MoK\a
_diffrn_radiation_wavelength 0.71073
_diffrn_reflns_av_R_equivalents 0.0788
_diffrn_reflns_av_sigmaI/netI 0.0372
_diffrn_reflns_limit_h_max 18
_diffrn_reflns_limit_h_min -18
_diffrn_reflns_limit_k_max 20
_diffrn_reflns_limit_k_min -12
_diffrn_reflns_limit_l_max 32
_diffrn_reflns_limit_l_min -32
_diffrn_reflns_number 83840
_diffrn_reflns_theta_full 26.00
_diffrn_reflns_theta_max 26.00
_diffrn_reflns_theta_min 1.57
_diffrn_standards_decay_% 0
_exptl_absorpt_coefficient_mu 0.967
_exptl_absorpt_correction_T_max 0.8820
_exptl_absorpt_correction_T_min 0.7460
_exptl_absorpt_correction_type multi-scan
_exptl_absorpt_process_details
; 
 multi-scan correction included in APEX2 package (Bruker AXS, 2008)
;
_exptl_crystal_colour Yellow
_exptl_crystal_density_diffrn 1.490
_exptl_crystal_description Cube
_exptl_crystal_F_000 2912.0
_exptl_crystal_size_max 0.196
_exptl_crystal_size_mid 0.176
_exptl_crystal_size_min 0.150
_refine_diff_density_max 0.516
_refine_diff_density_min -0.496
_refine_diff_density_rms 0.086
_refine_ls_extinction_method none
_refine_ls_goodness_of_fit_ref 1.028
_refine_ls_hydrogen_treatment mixed
_refine_ls_matrix_type full
_refine_ls_number_parameters 449
_refine_ls_number_reflns 6284
_refine_ls_number_restraints 1
_refine_ls_restrained_S_all 1.028
_refine_ls_R_factor_all 0.0531
_refine_ls_R_factor_gt 0.0304
_refine_ls_shift/su_max 0.001
_refine_ls_shift/su_mean 0.000
_refine_ls_structure_factor_coef Fsqd
_refine_ls_weighting_details 'calc w=1/[\s^2^(Fo^2^)+(0.0373P)^2^+2.0884P] where P=(Fo^2^+2Fc^2^)/3'
_refine_ls_weighting_scheme calc
_refine_ls_wR_factor_gt 0.0672
_refine_ls_wR_factor_ref 0.0725
_reflns_number_gt 4792
_reflns_number_total 6284
_reflns_threshold_expression >2sigma(I)
_cod_data_source_file ic301715n_si_002_1.cif
_cod_data_source_block compound_14
_cod_original_cell_volume 6394.8(8)
_cod_original_sg_symbol_H-M 'P b c a '
_cod_database_code 4331651

loop_
_symmetry_equiv_pos_as_xyz
'x, y, z'
'-x+1/2, -y, z+1/2'
'-x, y+1/2, -z+1/2'
'x+1/2, -y+1/2, -z'
'-x, -y, -z'
'x-1/2, y, -z-1/2'
'x, -y-1/2, z-1/2'
'-x-1/2, y-1/2, z'

loop_
_atom_site_label
_atom_site_type_symbol
_atom_site_fract_x
_atom_site_fract_y
_atom_site_fract_z
_atom_site_U_iso_or_equiv
_atom_site_adp_type
_atom_site_occupancy
_atom_site_symmetry_multiplicity
_atom_site_calc_flag
_atom_site_refinement_flags
Rh8 Rh 0.164475(13) 0.142374(11) 0.319265(8) 0.01157(7) Uani 1 1 d .
P1 P 0.09724(5) 0.25951(4) 0.29303(3) 0.01483(15) Uani 1 1 d .
P2 P 0.07056(5) 0.04454(4) 0.27872(3) 0.01487(15) Uani 1 1 d .
Cl Cl 0.24071(5) 0.15062(4) 0.23299(3) 0.02008(15) Uani 1 1 d .
N1 N 0.02584(15) 0.15723(13) 0.42145(9) 0.0158(5) Uani 1 1 d .
S7 S 0.27699(4) 0.04653(4) 0.33859(3) 0.01630(15) Uani 1 1 d .
B1 B 0.3123(2) 0.1793(2) 0.41834(14) 0.0200(7) Uani 1 1 d .
B2 B 0.3550(2) 0.0881(2) 0.39488(14) 0.0222(8) Uani 1 1 d .
B3 B 0.3021(2) 0.16859(18) 0.35127(13) 0.0167(7) Uani 1 1 d .
B4 B 0.2096(2) 0.21085(18) 0.38767(13) 0.0169(7) Uani 1 1 d .
B5 B 0.2050(2) 0.16211(19) 0.44841(13) 0.0183(7) Uani 1 1 d .
H5B H 0.184(2) 0.1908(17) 0.4824(11) 0.022 Uiso 1 1 d .
B6 B 0.2905(2) 0.0877(2) 0.45180(14) 0.0233(8) Uani 1 1 d .
B9 B 0.1229(2) 0.13843(18) 0.39962(13) 0.0154(6) Uani 1 1 d .
B10 B 0.1758(2) 0.05845(19) 0.44182(13) 0.0204(7) Uani 1 1 d .
H10B H 0.126(2) 0.0245(17) 0.4792(11) 0.024 Uiso 1 1 d .
B11 B 0.2693(2) 0.0112(2) 0.40842(13) 0.0213(7) Uani 1 1 d .
H1B H 0.361(2) 0.2241(17) 0.4328(11) 0.025(8) Uiso 1 1 d .
H2B H 0.424(2) 0.0769(17) 0.3901(12) 0.027(8) Uiso 1 1 d .
H3B H 0.3407(19) 0.1942(17) 0.3277(11) 0.016(8) Uiso 1 1 d .
H4B H 0.196(2) 0.2764(17) 0.3881(11) 0.026(8) Uiso 1 1 d .
H6B H 0.3177(18) 0.0713(15) 0.4921(11) 0.015(7) Uiso 1 1 d .
H11B H 0.2893(19) -0.0519(16) 0.4144(11) 0.024(8) Uiso 1 1 d .
H910 H 0.136(2) 0.0621(18) 0.4024(13) 0.036(9) Uiso 1 1 d .
C1 C 0.0086(2) 0.22964(16) 0.44255(11) 0.0172(6) Uani 1 1 d .
C2 C -0.0719(2) 0.24545(17) 0.46713(11) 0.0212(6) Uani 1 1 d .
C3 C -0.1380(2) 0.18672(19) 0.47043(13) 0.0268(7) Uani 1 1 d .
C4 C -0.1210(2) 0.11303(19) 0.44852(13) 0.0269(7) Uani 1 1 d .
C5 C -0.0385(2) 0.09997(18) 0.42467(12) 0.0223(7) Uani 1 1 d .
C6 C 0.00890(18) 0.30761(15) 0.33137(11) 0.0158(6) Uani 1 1 d .
C7 C -0.07908(19) 0.27567(17) 0.33081(11) 0.0190(6) Uani 1 1 d .
C8 C -0.1489(2) 0.31214(18) 0.35773(12) 0.0234(7) Uani 1 1 d .
C9 C -0.1313(2) 0.37988(18) 0.38705(12) 0.0244(7) Uani 1 1 d .
C10 C -0.0445(2) 0.41172(17) 0.38804(12) 0.0242(7) Uani 1 1 d .
C11 C 0.0250(2) 0.37661(15) 0.36002(11) 0.0175(6) Uani 1 1 d .
C12 C 0.18498(19) 0.33530(16) 0.28510(12) 0.0220(7) Uani 1 1 d .
H12A H 0.1569 0.3855 0.2740 0.033 Uiso 1 1 calc R
H12B H 0.2289 0.3176 0.2591 0.033 Uiso 1 1 calc R
H12C H 0.2164 0.3436 0.3179 0.033 Uiso 1 1 calc R
C13 C 0.0450(2) 0.26249(17) 0.22983(11) 0.0242(7) Uani 1 1 d .
H13A H -0.0140 0.2352 0.2310 0.036 Uiso 1 1 calc R
H13B H 0.0848 0.2357 0.2050 0.036 Uiso 1 1 calc R
H13C H 0.0360 0.3182 0.2194 0.036 Uiso 1 1 calc R
C14 C 0.00044(19) -0.01725(15) 0.32089(11) 0.0177(6) Uani 1 1 d .
C15 C 0.0418(2) -0.07057(16) 0.35491(12) 0.0236(7) Uani 1 1 d .
C16 C -0.0101(3) -0.11391(18) 0.38931(14) 0.0324(8) Uani 1 1 d .
C17 C -0.1038(3) -0.1056(2) 0.39024(14) 0.0372(9) Uani 1 1 d D
H17 H -0.140(2) -0.1323(18) 0.4142(12) 0.045 Uiso 1 1 d D
C18 C -0.1452(2) -0.0535(2) 0.35661(14) 0.0346(8) Uani 1 1 d .
C19 C -0.0941(2) -0.00927(17) 0.32204(13) 0.0236(7) Uani 1 1 d .
C21 C 0.13967(19) -0.03091(16) 0.24625(12) 0.0230(7) Uani 1 1 d .
H21A H 0.0998 -0.0686 0.2283 0.035 Uiso 1 1 calc R
H21B H 0.1763 -0.0598 0.2717 0.035 Uiso 1 1 calc R
H21C H 0.1800 -0.0048 0.2214 0.035 Uiso 1 1 calc R
C20 C -0.00752(19) 0.07080(17) 0.22756(11) 0.0211(6) Uani 1 1 d .
H20A H -0.0356 0.0222 0.2138 0.032 Uiso 1 1 calc R
H20B H 0.0258 0.0982 0.2001 0.032 Uiso 1 1 calc R
H20C H -0.0550 0.1062 0.2411 0.032 Uiso 1 1 calc R
Cl1 Cl 0.15105(6) 0.15212(5) 0.11452(3) 0.0355(2) Uani 1 1 d .
Cl2 Cl 0.10339(8) 0.09814(5) 0.01175(4) 0.0523(3) Uani 1 1 d .
C30 C 0.0859(2) 0.17069(18) 0.05887(12) 0.0272(7) Uani 1 1 d .
H30A H 0.0206 0.1719 0.0682 0.033 Uiso 1 1 calc R
H30B H 0.1023 0.2237 0.0448 0.033 Uiso 1 1 calc R
H1 H 0.0527(18) 0.2674(16) 0.4377(10) 0.012(7) Uiso 1 1 d .
H2 H -0.0823(19) 0.2972(17) 0.4797(11) 0.019(8) Uiso 1 1 d .
H3 H -0.196(3) 0.198(2) 0.4858(14) 0.051(11) Uiso 1 1 d .
H4 H -0.164(2) 0.0699(19) 0.4510(12) 0.031(9) Uiso 1 1 d .
H5 H -0.0241(19) 0.0479(17) 0.4111(11) 0.021(8) Uiso 1 1 d .
H7 H -0.0900(19) 0.2332(18) 0.3105(11) 0.019(8) Uiso 1 1 d .
H8 H -0.211(2) 0.2880(18) 0.3568(12) 0.031(9) Uiso 1 1 d .
H9 H -0.1787(19) 0.4052(16) 0.4054(11) 0.014(7) Uiso 1 1 d .
H10 H -0.0312(19) 0.4564(17) 0.4061(11) 0.018(8) Uiso 1 1 d .
H11 H 0.083(2) 0.3997(17) 0.3617(11) 0.017(8) Uiso 1 1 d .
H15 H 0.107(2) -0.0770(17) 0.3550(12) 0.024(8) Uiso 1 1 d .
H16 H 0.016(2) -0.1469(19) 0.4129(14) 0.035(10) Uiso 1 1 d .
H18 H -0.212(3) -0.044(2) 0.3578(14) 0.051(11) Uiso 1 1 d .
H19 H -0.124(2) 0.0275(18) 0.2995(12) 0.026(8) Uiso 1 1 d .

loop_
_atom_site_aniso_label
_atom_site_aniso_U_11
_atom_site_aniso_U_22
_atom_site_aniso_U_33
_atom_site_aniso_U_23
_atom_site_aniso_U_13
_atom_site_aniso_U_12
Rh8 0.01099(10) 0.00972(10) 0.01399(12) -0.00111(8) -0.00038(9) -0.00001(8)
P1 0.0168(3) 0.0095(3) 0.0182(4) 0.0011(3) -0.0008(3) 0.0004(3)
P2 0.0144(3) 0.0115(3) 0.0186(4) -0.0023(3) -0.0020(3) 0.0004(3)
Cl 0.0212(3) 0.0212(3) 0.0179(4) 0.0002(3) 0.0036(3) 0.0011(3)
N1 0.0169(12) 0.0159(12) 0.0145(13) -0.0012(9) 0.0015(10) 0.0015(9)
S7 0.0149(3) 0.0148(3) 0.0192(4) -0.0027(3) -0.0014(3) 0.0030(3)
B1 0.0151(15) 0.0237(17) 0.0211(19) -0.0046(14) -0.0031(14) 0.0017(13)
B2 0.0189(17) 0.0228(17) 0.025(2) -0.0043(14) -0.0054(15) 0.0046(13)
B3 0.0152(15) 0.0154(15) 0.0196(18) -0.0066(13) -0.0047(14) -0.0022(13)
B4 0.0158(15) 0.0158(15) 0.0191(18) -0.0041(13) -0.0030(14) 0.0005(12)
B5 0.0184(15) 0.0199(16) 0.0166(18) -0.0035(13) 0.0005(14) 0.0035(13)
B6 0.0233(17) 0.0242(17) 0.022(2) -0.0038(14) -0.0064(16) 0.0056(14)
B9 0.0157(15) 0.0109(14) 0.0195(17) -0.0011(13) 0.0008(13) 0.0008(12)
B10 0.0223(17) 0.0180(16) 0.0210(19) -0.0003(13) -0.0035(15) 0.0044(14)
B11 0.0235(18) 0.0215(17) 0.0190(18) 0.0007(14) -0.0018(15) 0.0041(14)
C1 0.0223(15) 0.0145(13) 0.0149(15) 0.0025(11) 0.0009(12) 0.0023(12)
C2 0.0274(15) 0.0176(14) 0.0185(16) 0.0000(12) 0.0015(13) 0.0078(13)
C3 0.0211(15) 0.0352(18) 0.0242(18) -0.0035(14) 0.0038(14) 0.0049(14)
C4 0.0250(17) 0.0262(16) 0.0296(19) 0.0002(14) 0.0025(15) -0.0041(14)
C5 0.0229(15) 0.0198(15) 0.0243(18) -0.0052(13) 0.0017(14) -0.0005(13)
C6 0.0182(13) 0.0108(12) 0.0184(16) 0.0021(11) -0.0018(12) 0.0030(11)
C7 0.0232(15) 0.0155(14) 0.0184(16) 0.0001(12) -0.0058(13) -0.0007(12)
C8 0.0179(15) 0.0249(16) 0.0273(18) 0.0042(13) -0.0038(13) 0.0027(13)
C9 0.0214(15) 0.0267(16) 0.0250(18) 0.0028(13) 0.0007(14) 0.0120(13)
C10 0.0330(17) 0.0140(14) 0.0256(18) -0.0015(13) -0.0056(15) 0.0054(13)
C11 0.0203(15) 0.0119(13) 0.0202(16) 0.0017(11) -0.0053(13) 0.0005(11)
C12 0.0223(15) 0.0154(14) 0.0283(18) 0.0016(12) 0.0053(13) -0.0040(12)
C13 0.0320(17) 0.0186(14) 0.0221(17) 0.0012(12) -0.0029(14) 0.0057(13)
C14 0.0203(14) 0.0105(12) 0.0222(16) -0.0048(11) -0.0057(13) -0.0050(11)
C15 0.0299(17) 0.0134(14) 0.0276(18) -0.0037(12) -0.0053(14) -0.0020(12)
C16 0.051(2) 0.0149(15) 0.031(2) 0.0059(14) -0.0066(18) -0.0035(15)
C17 0.046(2) 0.0303(18) 0.035(2) 0.0059(16) 0.0026(18) -0.0193(17)
C18 0.0277(18) 0.0364(19) 0.040(2) 0.0013(16) 0.0013(16) -0.0131(15)
C19 0.0206(15) 0.0212(15) 0.0289(18) 0.0005(13) -0.0032(14) -0.0052(12)
C21 0.0216(15) 0.0175(14) 0.0299(18) -0.0146(13) -0.0021(13) 0.0040(12)
C20 0.0209(14) 0.0202(14) 0.0220(17) -0.0008(12) -0.0056(13) -0.0028(12)
Cl1 0.0347(4) 0.0459(5) 0.0258(4) -0.0011(4) -0.0020(4) -0.0015(4)
Cl2 0.0906(8) 0.0337(5) 0.0326(5) -0.0117(4) -0.0120(5) 0.0151(5)
C30 0.0314(17) 0.0250(15) 0.0252(18) 0.0012(13) -0.0012(15) -0.0004(14)

loop_
_atom_type_symbol
_atom_type_description
_atom_type_scat_dispersion_real
_atom_type_scat_dispersion_imag
_atom_type_scat_source
C C 0.0033 0.0016 'International Tables Vol C Tables 4.2.6.8 and 6.1.1.4'
H H 0.0000 0.0000 'International Tables Vol C Tables 4.2.6.8 and 6.1.1.4'
B B 0.0013 0.0007 'International Tables Vol C Tables 4.2.6.8 and 6.1.1.4'
N N 0.0061 0.0033 'International Tables Vol C Tables 4.2.6.8 and 6.1.1.4'
P P 0.1023 0.0942 'International Tables Vol C Tables 4.2.6.8 and 6.1.1.4'
S S 0.1246 0.1234 'International Tables Vol C Tables 4.2.6.8 and 6.1.1.4'
Cl Cl 0.1484 0.1585 'International Tables Vol C Tables 4.2.6.8 and 6.1.1.4'
Rh Rh -1.1178 0.9187 'International Tables Vol C Tables 4.2.6.8 and 6.1.1.4'

loop_
_geom_angle_atom_site_label_1
_geom_angle_atom_site_label_2
_geom_angle_atom_site_label_3
_geom_angle
B9 Rh8 B4 47.93(12)
B9 Rh8 B3 84.38(12)
B4 Rh8 B3 47.75(12)
B9 Rh8 P1 100.96(8)
B4 Rh8 P1 85.74(8)
B3 Rh8 P1 109.41(8)
B9 Rh8 S7 88.36(8)
B4 Rh8 S7 88.34(8)
B3 Rh8 S7 54.47(8)
P1 Rh8 S7 160.88(3)
B9 Rh8 P2 103.95(8)
B4 Rh8 P2 151.87(9)
B3 Rh8 P2 145.48(8)
P1 Rh8 P2 101.88(3)
S7 Rh8 P2 91.85(2)
B9 Rh8 Cl 169.69(8)
B4 Rh8 Cl 123.71(9)
B3 Rh8 Cl 85.33(9)
P1 Rh8 Cl 83.08(2)
S7 Rh8 Cl 85.15(2)
P2 Rh8 Cl 84.29(2)
C13 P1 C12 100.22(14)
C13 P1 C6 100.51(13)
C12 P1 C6 104.94(13)
C13 P1 Rh8 118.29(10)
C12 P1 Rh8 108.91(10)
C6 P1 Rh8 121.33(9)
C20 P2 C14 102.82(13)
C20 P2 C21 100.37(14)
C14 P2 C21 101.50(13)
C20 P2 Rh8 121.60(9)
C14 P2 Rh8 116.69(9)
C21 P2 Rh8 110.95(9)
C5 N1 C1 118.7(2)
C5 N1 B9 121.1(2)
C1 N1 B9 119.8(2)
B11 S7 B2 56.10(15)
B11 S7 B3 99.33(14)
B2 S7 B3 56.10(13)
B11 S7 Rh8 111.83(10)
B2 S7 Rh8 108.86(10)
B3 S7 Rh8 59.67(9)
B2 B1 B3 66.3(2)
B2 B1 B5 109.1(2)
B3 B1 B5 110.1(2)
B2 B1 B4 113.7(2)
B3 B1 B4 61.01(19)
B5 B1 B4 59.81(18)
B2 B1 B6 59.3(2)
B3 B1 B6 112.3(2)
B5 B1 B6 59.38(18)
B4 B1 B6 108.6(2)
B6 B2 B1 61.2(2)
B6 B2 B11 57.74(19)
B1 B2 B11 107.4(2)
B6 B2 B3 106.3(2)
B1 B2 B3 56.86(18)
B11 B2 B3 109.2(2)
B6 B2 S7 108.0(2)
B1 B2 S7 110.8(2)
B11 B2 S7 59.99(15)
B3 B2 S7 65.04(14)
B1 B3 B4 60.22(18)
B1 B3 B2 56.81(18)
B4 B3 B2 105.6(2)
B1 B3 S7 105.6(2)
B4 B3 S7 109.38(19)
B2 B3 S7 58.86(14)
B1 B3 Rh8 117.9(2)
B4 B3 Rh8 65.78(14)
B2 B3 Rh8 116.60(18)
S7 B3 Rh8 65.86(9)
B5 B4 B9 60.45(18)
B5 B4 B1 60.01(19)
B9 B4 B1 108.9(2)
B5 B4 B3 108.4(2)
B9 B4 B3 111.3(2)
B1 B4 B3 58.77(18)
B5 B4 Rh8 117.63(18)
B9 B4 Rh8 64.88(14)
B1 B4 Rh8 117.24(19)
B3 B4 Rh8 66.47(14)
B6 B5 B4 109.8(2)
B6 B5 B1 60.53(19)
B4 B5 B1 60.19(19)
B6 B5 B9 110.9(2)
B4 B5 B9 59.96(18)
B1 B5 B9 108.6(2)
B6 B5 B10 59.62(18)
B4 B5 B10 111.6(2)
B1 B5 B10 108.9(2)
B9 B5 B10 63.81(18)
B11 B6 B2 63.3(2)
B11 B6 B5 111.1(2)
B2 B6 B5 109.8(2)
B11 B6 B10 62.02(19)
B2 B6 B10 112.9(3)
B5 B6 B10 60.90(19)
B11 B6 B1 110.4(3)
B2 B6 B1 59.4(2)
B5 B6 B1 60.09(18)
B10 B6 B1 109.6(2)
N1 B9 B4 125.2(2)
N1 B9 B5 108.1(2)
B4 B9 B5 59.59(18)
N1 B9 B10 107.8(2)
B4 B9 B10 106.7(2)
B5 B9 B10 58.11(17)
N1 B9 Rh8 126.7(2)
B4 B9 Rh8 67.19(15)
B5 B9 Rh8 118.89(19)
B10 B9 Rh8 117.47(18)
B6 B10 B5 59.48(18)
B6 B10 B11 57.97(19)
B5 B10 B11 106.7(2)
B6 B10 B9 106.2(2)
B5 B10 B9 58.08(17)
B11 B10 B9 110.0(2)
B6 B11 B10 60.01(19)
B6 B11 B2 58.9(2)
B10 B11 B2 107.8(2)
B6 B11 S7 112.2(2)
B10 B11 S7 111.4(2)
B2 B11 S7 63.92(16)
N1 C1 C2 121.5(3)
C1 C2 C3 119.8(3)
C4 C3 C2 118.8(3)
C5 C4 C3 119.1(3)
N1 C5 C4 122.1(3)
C11 C6 C7 118.6(3)
C11 C6 P1 122.5(2)
C7 C6 P1 118.9(2)
C8 C7 C6 120.7(3)
C7 C8 C9 120.0(3)
C10 C9 C8 119.8(3)
C9 C10 C11 120.4(3)
C10 C11 C6 120.5(3)
C19 C14 C15 118.7(3)
C19 C14 P2 121.3(2)
C15 C14 P2 119.8(2)
C16 C15 C14 120.4(3)
C15 C16 C17 120.5(3)
C18 C17 C16 119.4(3)
C17 C18 C19 120.9(3)
C18 C19 C14 120.1(3)
Cl2 C30 Cl1 111.99(17)

loop_
_geom_bond_atom_site_label_1
_geom_bond_atom_site_label_2
_geom_bond_distance
Rh8 B9 2.179(3)
Rh8 B4 2.218(3)
Rh8 B3 2.230(3)
Rh8 P1 2.2990(7)
Rh8 S7 2.3574(7)
Rh8 P2 2.3869(7)
Rh8 Cl 2.5116(7)
P1 C13 1.815(3)
P1 C12 1.820(3)
P1 C6 1.824(3)
P2 C20 1.811(3)
P2 C14 1.826(3)
P2 C21 1.827(3)
N1 C5 1.349(4)
N1 C1 1.354(3)
N1 B9 1.566(4)
S7 B11 1.914(4)
S7 B2 1.985(4)
S7 B3 2.102(3)
B1 B2 1.759(5)
B1 B3 1.760(5)
B1 B5 1.783(5)
B1 B4 1.786(4)
B1 B6 1.791(5)
B2 B6 1.758(5)
B2 B11 1.834(5)
B2 B3 1.925(5)
B3 B4 1.800(5)
B4 B5 1.780(5)
B4 B9 1.786(4)
B5 B6 1.770(5)
B5 B9 1.795(5)
B5 B10 1.796(4)
B6 B11 1.735(5)
B6 B10 1.773(5)
B9 B10 1.898(4)
B10 B11 1.808(5)
C1 C2 1.370(4)
C2 C3 1.384(4)
C3 C4 1.382(4)
C4 C5 1.378(4)
C6 C11 1.395(4)
C6 C7 1.398(4)
C7 C8 1.383(4)
C8 C9 1.391(4)
C9 C10 1.381(4)
C10 C11 1.385(4)
C14 C19 1.395(4)
C14 C15 1.396(4)
C15 C16 1.381(5)
C16 C17 1.384(5)
C17 C18 1.376(5)
C18 C19 1.385(4)
Cl1 C30 1.762(3)
Cl2 C30 1.744(3)
